data_2105392
loop_
_publ_author_name
'Dwight, A.E.'

_publ_section_title
;
 Yttrium-gold-antimony
;
_journal_name_full 'Acta Crystallographica B (24,1968-38,1982)'
_journal_page_first 1579
_journal_page_last 1581
_journal_paper_doi 10.1107/S0567740877006530
_journal_volume 33
_journal_year 1977
_chemical_formula_sum 'Au3 Sb4 Y3'
_chemical_name_systematic 'Sb4 Au3 Y3'
_space_group_IT_number 220
_symmetry_space_group_name_Hall 'I -4bd 2c 3'
_symmetry_space_group_name_H-M 'I -4 3 d'
_cell_angle_alpha 90
_cell_angle_beta 90
_cell_angle_gamma 90
_cell_formula_units_Z 4
_cell_length_a 9.818
_cell_length_b 9.818
_cell_length_c 9.818
_cell_volume 946.388
_citation_journal_id_ASTM ACBCAR
_cod_data_source_file gold_611.cif
_cod_data_source_block Au3Sb4Y3
_cod_original_cell_volume 946.3876
_cod_database_code 2105392

loop_
_symmetry_equiv_pos_as_xyz
x,y,z
y+1/4,-x+3/4,-z+1/4
-x,-y+1/2,z
-y+3/4,x+3/4,-z+1/4
x,-y,-z+1/2
-y+1/4,-x+3/4,z+3/4
-x,y+1/2,-z+1/2
y+3/4,x+3/4,z+3/4
z,x,y
x+1/4,-z+3/4,-y+1/4
-z,-x+1/2,y
-x+3/4,z+3/4,-y+1/4
z,-x,-y+1/2
-x+1/4,-z+3/4,y+3/4
-z,x+1/2,-y+1/2
x+3/4,z+3/4,y+3/4
y,z,x
y,-z,-x+1/2
-z+1/4,-y+3/4,x+3/4
-y,z+1/2,-x+1/2
z+1/4,y+1/4,x+1/4
-y+1/2,-z,x+1/2
-z+1/4,y+1/4,-x+3/4
z+3/4,-y+1/4,-x+3/4
x+1/2,y+1/2,z+1/2
y+3/4,-x+5/4,-z+3/4
-x+1/2,-y+1,z+1/2
-y+5/4,x+5/4,-z+3/4
x+1/2,-y+1/2,-z+1
-y+3/4,-x+5/4,z+5/4
-x+1/2,y+1,-z+1
y+5/4,x+5/4,z+5/4
z+1/2,x+1/2,y+1/2
x+3/4,-z+5/4,-y+3/4
-z+1/2,-x+1,y+1/2
-x+5/4,z+5/4,-y+3/4
z+1/2,-x+1/2,-y+1
-x+3/4,-z+5/4,y+5/4
-z+1/2,x+1,-y+1
x+5/4,z+5/4,y+5/4
y+1/2,z+1/2,x+1/2
y+1/2,-z+1/2,-x+1
-z+3/4,-y+5/4,x+5/4
-y+1/2,z+1,-x+1
z+3/4,y+3/4,x+3/4
-y+1,-z+1/2,x+1
-z+3/4,y+3/4,-x+5/4
z+5/4,-y+3/4,-x+5/4

loop_
_atom_site_label
_atom_site_type_symbol
_atom_site_fract_x
_atom_site_fract_y
_atom_site_fract_z
_atom_site_occupancy
_atom_site_U_iso_or_equiv
Y1 Y+3 0.375 0 0.25 1 0.0
Sb1 Sb-3 0.088 0.088 0.088 1 0.0
Au1 Au+1 0.875 0 0.25 1 0.0
